data_2016579
loop_
_publ_author_name
'Xue, Mei-Xiang'
'Liu, Shi-Xiong'

_publ_section_title
;Bis[2-hydroxy-<i>N</i>'-(3-phenylprop-2-enylidene)benzohydrazidato-\k^2^<i>N</i>',<i>O</i>]bis(methanol-\k<i>O</i>)nickel(II)
 and
 bis[2-hydroxy-<i>N</i>'-(3-phenylprop-2-enylidene)benzohydrazidato-\k^2^<i>N</i>',<i>O</i>]bis(pyridine-\k<i>N</i>)nickel(II)
;
_journal_coeditor_code BM3048
_journal_issue 5
_journal_name_full 'Acta Crystallographica Section C'
_journal_page_first m190
_journal_page_last m193
_journal_paper_doi 10.1107/S0108270108006240
_journal_volume 64
_journal_year 2008
_chemical_formula_iupac '[Ni (C16 H13 N2 O2)2 (C H4 O)2]'
_chemical_formula_moiety 'C34 H34 N4 Ni O6'
_chemical_formula_sum 'C34 H34 N4 Ni O6'
_chemical_formula_weight 653.36
_chemical_name_systematic
;
Bis[2-hydroxy-N'-(3-phenylprop-2-enylidene)benzohydrazidato-
\k^2^N,O]bis(methanol-\kO)nickel(II)
;
_space_group_IT_number 61
_symmetry_cell_setting orthorhombic
_symmetry_space_group_name_Hall '-P 2ac 2ab'
_symmetry_space_group_name_H-M 'P b c a'
_atom_sites_solution_hydrogens geom
_atom_sites_solution_primary direct
_atom_sites_solution_secondary difmap
_audit_creation_method SHELXL97
_cell_angle_alpha 90.00
_cell_angle_beta 90.00
_cell_angle_gamma 90.00
_cell_formula_units_Z 4
_cell_length_a 17.536(5)
_cell_length_b 8.016(2)
_cell_length_c 22.814(8)
_cell_measurement_reflns_used 3677
_cell_measurement_temperature 293(2)
_cell_measurement_theta_max 27.48
_cell_measurement_theta_min 3.32
_cell_volume 3206.9(17)
_computing_cell_refinement 'TEXRAY (Molecular Structure Corporation, 1999)'
_computing_data_collection 'TEXRAY (Molecular Structure Corporation, 1999)'
_computing_data_reduction 'TEXSAN (Molecular Structure Corporation, 1999)'
_computing_molecular_graphics 'ORTEX (McArdle, 1995)'
_computing_publication_material 'SHELXL97 (Sheldrick, 2008)'
_computing_structure_refinement 'SHELXL97 (Sheldrick, 2008)'
_computing_structure_solution 'SHELXS97 (Sheldrick, 2008)'
_diffrn_ambient_temperature 293(2)
_diffrn_measured_fraction_theta_full 0.999
_diffrn_measured_fraction_theta_max 0.999
_diffrn_measurement_device_type 'Rigaku R-AXIS RAPID Imaging Plate'
_diffrn_measurement_method \w
_diffrn_radiation_monochromator graphite
_diffrn_radiation_source 'fine-focus sealed tube'
_diffrn_radiation_type MoK\a
_diffrn_radiation_wavelength 0.71073
_diffrn_reflns_av_R_equivalents 0.0459
_diffrn_reflns_av_sigmaI/netI 0.0288
_diffrn_reflns_limit_h_max 22
_diffrn_reflns_limit_h_min -22
_diffrn_reflns_limit_k_max 9
_diffrn_reflns_limit_k_min -10
_diffrn_reflns_limit_l_max 29
_diffrn_reflns_limit_l_min -29
_diffrn_reflns_number 27936
_diffrn_reflns_theta_full 27.48
_diffrn_reflns_theta_max 27.48
_diffrn_reflns_theta_min 3.32
_diffrn_standards_decay_% 0
_diffrn_standards_number 0
_exptl_absorpt_coefficient_mu 0.655
_exptl_absorpt_correction_T_max 0.906
_exptl_absorpt_correction_T_min 0.721
_exptl_absorpt_correction_type multi-scan
_exptl_absorpt_process_details '(TEXRAY; Molecular Structure Corporation, 1999)'
_exptl_crystal_colour yellow
_exptl_crystal_density_diffrn 1.353
_exptl_crystal_density_method 'not measured'
_exptl_crystal_description block
_exptl_crystal_F_000 1368
_exptl_crystal_size_max 0.31
_exptl_crystal_size_mid 0.25
_exptl_crystal_size_min 0.20
_refine_diff_density_max 0.25
_refine_diff_density_min -0.42
_refine_ls_extinction_method none
_refine_ls_goodness_of_fit_ref 1.059
_refine_ls_hydrogen_treatment constr
_refine_ls_matrix_type full
_refine_ls_number_parameters 206
_refine_ls_number_reflns 3677
_refine_ls_number_restraints 0
_refine_ls_restrained_S_all 1.059
_refine_ls_R_factor_all 0.0510
_refine_ls_R_factor_gt 0.0354
_refine_ls_shift/su_max 0.001
_refine_ls_shift/su_mean 0.001
_refine_ls_structure_factor_coef Fsqd
_refine_ls_weighting_details 'calc w = 1/[\s^2^(Fo^2^)+(0.0497P)^2^+0.7005P] where P=(Fo^2^+2Fc^2^)/3'
_refine_ls_weighting_scheme calc
_refine_ls_wR_factor_gt 0.0933
_refine_ls_wR_factor_ref 0.1019
_reflns_number_gt 2696
_reflns_number_total 3677
_reflns_threshold_expression I>2\s(I)
_cod_data_source_file bm3048.cif
_cod_data_source_block I
_cod_original_cell_volume 3207.2(17)
_cod_database_code 2016579
_cod_database_fobs_code 2016579

loop_
_symmetry_equiv_pos_as_xyz
'x, y, z'
'-x+1/2, -y, z+1/2'
'-x, y+1/2, -z+1/2'
'x+1/2, -y+1/2, -z'
'-x, -y, -z'
'x-1/2, y, -z-1/2'
'x, -y-1/2, z-1/2'
'-x-1/2, y-1/2, z'

loop_
_atom_site_type_symbol
_atom_site_label
_atom_site_fract_x
_atom_site_fract_y
_atom_site_fract_z
_atom_site_U_iso_or_equiv
_atom_site_adp_type
_atom_site_calc_flag
_atom_site_refinement_flags
_atom_site_occupancy
Ni Ni1 0.5000 0.0000 0.5000 0.03518(11) Uani d S 1
O O1 0.64110(8) 0.58785(16) 0.49628(5) 0.0478(3) Uani d . 1
H H1 0.6077 0.5057 0.5120 0.072 Uiso d R 1
O O2 0.54359(7) 0.14615(14) 0.43587(5) 0.0441(3) Uani d . 1
N N1 0.56470(9) 0.32859(18) 0.51127(7) 0.0407(3) Uani d . 1
N N2 0.52531(8) 0.21672(17) 0.54659(6) 0.0379(3) Uani d . 1
C C1 0.64876(10) 0.5423(2) 0.43998(9) 0.0423(4) Uani d . 1
C C2 0.61404(10) 0.3961(2) 0.41775(8) 0.0391(4) Uani d . 1
C C3 0.62221(11) 0.3582(2) 0.35885(9) 0.0481(4) Uani d . 1
H H3 0.5984 0.2637 0.3438 0.058 Uiso calc R 1
C C4 0.66491(13) 0.4578(3) 0.32213(10) 0.0549(5) Uani d . 1
H H4 0.6696 0.4313 0.2826 0.066 Uiso calc R 1
C C5 0.70066(12) 0.5972(3) 0.34458(10) 0.0561(5) Uani d . 1
H H5 0.7303 0.6634 0.3201 0.067 Uiso calc R 1
C C6 0.69303(11) 0.6393(2) 0.40242(10) 0.0524(5) Uani d . 1
H H6 0.7177 0.7335 0.4168 0.063 Uiso calc R 1
C C7 0.57072(9) 0.2811(2) 0.45565(8) 0.0374(4) Uani d . 1
C C8 0.51641(10) 0.2663(2) 0.59974(8) 0.0430(4) Uani d . 1
H H8 0.5384 0.3673 0.6105 0.052 Uiso calc R 1
C C9 0.47495(11) 0.1762(2) 0.64321(8) 0.0437(4) Uani d . 1
H H9 0.4528 0.0742 0.6340 0.052 Uiso calc R 1
C C10 0.46797(11) 0.2387(3) 0.69731(8) 0.0474(4) Uani d . 1
H H10 0.4953 0.3357 0.7050 0.057 Uiso calc R 1
C C11 0.42278(11) 0.1732(3) 0.74552(8) 0.0480(4) Uani d . 1
C C12 0.37153(12) 0.0419(3) 0.73913(9) 0.0572(5) Uani d . 1
H H12 0.3661 -0.0099 0.7029 0.069 Uiso calc R 1
C C13 0.32865(15) -0.0120(4) 0.78620(11) 0.0731(7) Uani d . 1
H H13 0.2943 -0.0994 0.7815 0.088 Uiso calc R 1
C C14 0.33662(17) 0.0630(5) 0.83975(11) 0.0846(9) Uani d . 1
H H14 0.3079 0.0260 0.8715 0.102 Uiso calc R 1
C C15 0.38651(18) 0.1915(5) 0.84669(10) 0.0886(9) Uani d . 1
H H15 0.3918 0.2419 0.8832 0.106 Uiso calc R 1
C C16 0.42918(14) 0.2474(3) 0.79998(10) 0.0680(6) Uani d . 1
H H16 0.4627 0.3361 0.8051 0.082 Uiso calc R 1
O O3 0.60897(7) -0.09436(16) 0.51828(6) 0.0503(3) Uani d . 1
H H18 0.6123 -0.2082 0.5073 0.075 Uiso d R 1
C C17 0.67884(13) -0.0134(3) 0.52493(16) 0.0794(8) Uani d . 1
H H17D 0.7160 -0.0908 0.5396 0.119 Uiso calc R 1
H H17A 0.6733 0.0773 0.5521 0.119 Uiso calc R 1
H H17B 0.6953 0.0291 0.4877 0.119 Uiso calc R 1

loop_
_atom_site_aniso_label
_atom_site_aniso_U_11
_atom_site_aniso_U_22
_atom_site_aniso_U_33
_atom_site_aniso_U_12
_atom_site_aniso_U_13
_atom_site_aniso_U_23
Ni1 0.03923(18) 0.02983(17) 0.03647(18) -0.00613(12) 0.00374(12) -0.00047(12)
O1 0.0534(8) 0.0366(7) 0.0534(8) -0.0093(6) 0.0001(6) -0.0004(6)
O2 0.0555(7) 0.0352(6) 0.0416(7) -0.0124(6) 0.0057(6) -0.0009(5)
N1 0.0442(8) 0.0332(7) 0.0446(9) -0.0060(6) 0.0072(6) 0.0010(6)
N2 0.0395(7) 0.0345(7) 0.0396(8) -0.0028(6) 0.0027(6) -0.0005(6)
C1 0.0371(9) 0.0351(8) 0.0548(11) 0.0003(7) -0.0001(8) 0.0066(8)
C2 0.0374(8) 0.0325(8) 0.0472(10) 0.0006(7) 0.0040(7) 0.0054(8)
C3 0.0532(11) 0.0411(10) 0.0499(11) -0.0008(9) 0.0085(9) 0.0022(9)
C4 0.0599(12) 0.0538(11) 0.0510(12) 0.0042(10) 0.0154(10) 0.0081(10)
C5 0.0503(11) 0.0500(11) 0.0680(14) -0.0027(9) 0.0162(10) 0.0177(11)
C6 0.0477(10) 0.0413(10) 0.0682(14) -0.0087(9) 0.0032(9) 0.0083(10)
C7 0.0366(8) 0.0309(8) 0.0448(10) -0.0017(7) 0.0029(7) 0.0022(7)
C8 0.0449(9) 0.0390(9) 0.0450(10) -0.0032(8) 0.0004(8) -0.0059(8)
C9 0.0474(9) 0.0430(9) 0.0406(9) -0.0010(9) 0.0022(8) -0.0038(8)
C10 0.0504(10) 0.0491(10) 0.0427(10) -0.0016(9) -0.0023(8) -0.0070(9)
C11 0.0506(10) 0.0579(11) 0.0354(9) 0.0082(10) -0.0026(8) -0.0025(9)
C12 0.0612(12) 0.0689(13) 0.0414(11) -0.0038(11) 0.0042(9) -0.0015(10)
C13 0.0646(14) 0.0930(19) 0.0618(15) -0.0054(14) 0.0073(11) 0.0163(13)
C14 0.0758(17) 0.134(3) 0.0436(13) 0.0173(19) 0.0148(12) 0.0185(15)
C15 0.102(2) 0.128(3) 0.0361(12) 0.011(2) 0.0057(13) -0.0111(14)
C16 0.0779(15) 0.0836(16) 0.0425(12) 0.0042(14) -0.0033(10) -0.0146(11)
O3 0.0427(7) 0.0408(7) 0.0674(9) -0.0018(6) -0.0020(6) -0.0050(7)
C17 0.0474(13) 0.0563(14) 0.135(2) -0.0051(11) -0.0158(15) -0.0056(15)

loop_
_atom_type_symbol
_atom_type_description
_atom_type_scat_dispersion_real
_atom_type_scat_dispersion_imag
_atom_type_scat_source
C C 0.0033 0.0016 'International Tables Vol C Tables 4.2.6.8 and 6.1.1.4'
H H 0.0000 0.0000 'International Tables Vol C Tables 4.2.6.8 and 6.1.1.4'
N N 0.0061 0.0033 'International Tables Vol C Tables 4.2.6.8 and 6.1.1.4'
O O 0.0106 0.0060 'International Tables Vol C Tables 4.2.6.8 and 6.1.1.4'
Ni Ni 0.3393 1.1124 'International Tables Vol C Tables 4.2.6.8 and 6.1.1.4'

loop_
_geom_angle_atom_site_label_1
_geom_angle_atom_site_label_2
_geom_angle_atom_site_label_3
_geom_angle
O2 Ni1 N2 78.80(6)
O2 Ni1 O3 90.48(6)
N2 Ni1 O3 90.30(6)
C1 O1 H1 103.6
C7 O2 Ni1 112.29(11)
C7 N1 N2 114.11(14)
C8 N2 N1 114.08(15)
C8 N2 Ni1 135.45(13)
N1 N2 Ni1 110.37(11)
O1 C1 C6 119.52(18)
O1 C1 C2 121.69(16)
C6 C1 C2 118.78(18)
C3 C2 C1 119.02(16)
C3 C2 C7 119.02(16)
C1 C2 C7 121.95(17)
C4 C3 C2 121.24(19)
C4 C3 H3 119.4
C2 C3 H3 119.4
C3 C4 C5 119.4(2)
C3 C4 H4 120.3
C5 C4 H4 120.3
C6 C5 C4 120.87(19)
C6 C5 H5 119.6
C4 C5 H5 119.6
C5 C6 C1 120.67(19)
C5 C6 H6 119.7
C1 C6 H6 119.7
O2 C7 N1 123.73(15)
O2 C7 C2 121.28(16)
N1 C7 C2 114.97(15)
N2 C8 C9 124.18(17)
N2 C8 H8 117.9
C9 C8 H8 117.9
C10 C9 C8 119.94(18)
C10 C9 H9 120.0
C8 C9 H9 120.0
C9 C10 C11 127.77(19)
C9 C10 H10 116.1
C11 C10 H10 116.1
C16 C11 C12 118.2(2)
C16 C11 C10 118.7(2)
C12 C11 C10 123.10(18)
C13 C12 C11 120.5(2)
C13 C12 H12 119.8
C11 C12 H12 119.8
C14 C13 C12 120.1(3)
C14 C13 H13 120.0
C12 C13 H13 120.0
C15 C14 C13 120.1(2)
C15 C14 H14 119.9
C13 C14 H14 119.9
C14 C15 C16 120.4(2)
C14 C15 H15 119.8
C16 C15 H15 119.8
C15 C16 C11 120.8(3)
C15 C16 H16 119.6
C11 C16 H16 119.6
C17 O3 Ni1 130.86(13)
C17 O3 H18 115.0
Ni1 O3 H18 110.5
O3 C17 H17D 109.5
O3 C17 H17A 109.5
H17D C17 H17A 109.5
O3 C17 H17B 109.5
H17D C17 H17B 109.5
H17A C17 H17B 109.5

loop_
_geom_bond_atom_site_label_1
_geom_bond_atom_site_label_2
_geom_bond_distance
Ni1 O2 2.0242(12)
Ni1 N2 2.0845(15)
Ni1 O3 2.0970(14)
O1 C1 1.342(2)
O1 H1 0.9512
O2 C7 1.265(2)
N1 C7 1.329(2)
N1 N2 1.390(2)
N2 C8 1.285(2)
C1 C6 1.393(3)
C1 C2 1.415(2)
C2 C3 1.385(3)
C2 C7 1.474(2)
C3 C4 1.378(3)
C3 H3 0.9300
C4 C5 1.380(3)
C4 H4 0.9300
C5 C6 1.368(3)
C5 H5 0.9300
C6 H6 0.9300
C8 C9 1.426(3)
C8 H8 0.9300
C9 C10 1.338(3)
C9 H9 0.9300
C10 C11 1.454(3)
C10 H10 0.9300
C11 C16 1.382(3)
C11 C12 1.392(3)
C12 C13 1.380(3)
C12 H12 0.9300
C13 C14 1.369(4)
C13 H13 0.9300
C14 C15 1.361(5)
C14 H14 0.9300
C15 C16 1.377(4)
C15 H15 0.9300
C16 H16 0.9300
O3 C17 1.395(3)
O3 H18 0.9484
C17 H17D 0.9600
C17 H17A 0.9600
C17 H17B 0.9600

loop_
_geom_hbond_atom_site_label_D
_geom_hbond_atom_site_label_H
_geom_hbond_atom_site_label_A
_geom_hbond_site_symmetry_A
_geom_hbond_distance_DH
_geom_hbond_distance_HA
_geom_hbond_distance_DA
_geom_hbond_angle_DHA
O1 H1 N1 . 0.95 1.61 2.496(2) 154
O3 H18 O1 1_545 0.95 1.73 2.657(2) 165

loop_
_geom_torsion_atom_site_label_1
_geom_torsion_atom_site_label_2
_geom_torsion_atom_site_label_3
_geom_torsion_atom_site_label_4
_geom_torsion_site_symmetry_1
_geom_torsion
N2 Ni1 O2 C7 5_656 -173.08(12)
N2 Ni1 O2 C7 . 6.92(12)
O3 Ni1 O2 C7 5_656 96.72(12)
O3 Ni1 O2 C7 . -83.28(12)
C7 N1 N2 C8 . -176.92(16)
C7 N1 N2 Ni1 . 6.16(17)
O2 Ni1 N2 C8 5_656 -2.94(19)
O2 Ni1 N2 C8 . 177.06(19)
O3 Ni1 N2 C8 5_656 87.49(18)
O3 Ni1 N2 C8 . -92.51(18)
O2 Ni1 N2 N1 5_656 173.04(11)
O2 Ni1 N2 N1 . -6.96(11)
O3 Ni1 N2 N1 5_656 -96.53(11)
O3 Ni1 N2 N1 . 83.47(11)
O1 C1 C2 C3 . 178.16(17)
C6 C1 C2 C3 . -3.0(3)
O1 C1 C2 C7 . -3.1(3)
C6 C1 C2 C7 . 175.78(17)
C1 C2 C3 C4 . 1.6(3)
C7 C2 C3 C4 . -177.17(18)
C2 C3 C4 C5 . 0.5(3)
C3 C4 C5 C6 . -1.2(3)
C4 C5 C6 C1 . -0.2(3)
O1 C1 C6 C5 . -178.83(18)
C2 C1 C6 C5 . 2.3(3)
Ni1 O2 C7 N1 . -6.1(2)
Ni1 O2 C7 C2 . 172.08(12)
N2 N1 C7 O2 . -0.3(2)
N2 N1 C7 C2 . -178.50(14)
C3 C2 C7 O2 . 2.7(3)
C1 C2 C7 O2 . -175.99(16)
C3 C2 C7 N1 . -178.96(16)
C1 C2 C7 N1 . 2.3(2)
N1 N2 C8 C9 . 177.06(17)
Ni1 N2 C8 C9 . -7.1(3)
N2 C8 C9 C10 . -179.22(18)
C8 C9 C10 C11 . 174.13(19)
C9 C10 C11 C16 . 173.6(2)
C9 C10 C11 C12 . -8.3(3)
C16 C11 C12 C13 . -0.1(3)
C10 C11 C12 C13 . -178.2(2)
C11 C12 C13 C14 . -0.4(4)
C12 C13 C14 C15 . 0.4(4)
C13 C14 C15 C16 . 0.1(5)
C14 C15 C16 C11 . -0.7(4)
C12 C11 C16 C15 . 0.7(4)
C10 C11 C16 C15 . 178.8(2)
O2 Ni1 O3 C17 5_656 -134.3(2)
O2 Ni1 O3 C17 . 45.7(2)
N2 Ni1 O3 C17 5_656 146.9(2)
N2 Ni1 O3 C17 . -33.1(2)
